data_7124802
loop_
_publ_author_name
'Li, Meng'
'Lu, Hai-Yan'
'Zhang, Chao'
'Shi, Lin'
'Tang, Zhiyong'
'Chen, Chuan-Feng'

_publ_section_title
;
 Helical aromatic imide based enantiomers with full-color circularly
 polarized luminescence.
;
_journal_issue 64
_journal_name_full 'Chemical communications (Cambridge, England)'
_journal_page_first 9921
_journal_page_last 9924
_journal_paper_doi 10.1039/c6cc04674f
_journal_volume 52
_journal_year 2016
_chemical_absolute_configuration ad
_chemical_formula_moiety 'C31 H29 Br2 N O4'
_chemical_formula_sum 'C31 H29 Br2 N O4'
_chemical_formula_weight 639.37
_space_group_crystal_system tetragonal
_space_group_IT_number 76
_space_group_name_Hall 'P 4w'
_space_group_name_H-M_alt 'P 41'
_atom_sites_solution_hydrogens geom
_audit_creation_date 2015-12-01
_audit_creation_method
;
Olex2 1.2
(compiled 2015.09.30 svn.r3233 for OlexSys, GUI svn.r5103)
;
_audit_update_record
;
2016-03-14 deposited with the CCDC.
2016-07-13 downloaded from the CCDC.
;
_cell_angle_alpha 90
_cell_angle_beta 90
_cell_angle_gamma 90
_cell_formula_units_Z 4
_cell_length_a 12.347(3)
_cell_length_b 12.347(3)
_cell_length_c 18.073(4)
_cell_measurement_reflns_used 8060
_cell_measurement_temperature 173.1500
_cell_measurement_theta_max 27.4722
_cell_measurement_theta_min 1.1267
_cell_volume 2755.2(11)
_computing_cell_refinement 'CrystalClear (Rigaku Inc., 2007)'
_computing_data_collection 'CrystalClear (Rigaku Inc., 2007)'
_computing_data_reduction 'CrystalClear (Rigaku Inc., 2007)'
_computing_molecular_graphics 'Olex2 (Dolomanov et al., 2009)'
_computing_publication_material 'CIFTAB (Sheldrick, 2013)'
_computing_structure_refinement 'SHELXL (Sheldrick, 2014)'
_computing_structure_solution
;
'SHELXT (Sheldrick, 2014)'
;
_diffrn_ambient_temperature 173.1500
_diffrn_detector_area_resol_mean 28.5714
_diffrn_measured_fraction_theta_full 1.000
_diffrn_measured_fraction_theta_max 0.999
_diffrn_measurement_details
;
scan:
	Number of images: 360
	           Slice: -110.0000 - 70.0000
	     Image width: 0.5000
	        Exp time: 10.0000
	   Rotation axis: Omega
	           Omega: 0.0000
	             Chi: 45.0000
	             Phi: 0.0000
	             XTD: 45.0054
	          2theta: -20.1736
scan:
	Number of images: 360
	           Slice: -110.0000 - 70.0000
	     Image width: 0.5000
	        Exp time: 10.0000
	   Rotation axis: Omega
	           Omega: 0.0000
	             Chi: 45.0000
	             Phi: 180.0000
	             XTD: 45.0054
	          2theta: -20.1736
scan:
	Number of images: 280
	           Slice: -110.0000 - 30.0000
	     Image width: 0.5000
	        Exp time: 10.0000
	   Rotation axis: Omega
	           Omega: 0.0000
	             Chi: 45.0000
	             Phi: 270.0000
	             XTD: 45.0054
	          2theta: -20.1736
;
_diffrn_measurement_device
;
Saturn724+ (2x2 bin mode)
;
_diffrn_measurement_device_details
;
AFC10: Fixed Chi 2 circle
;
_diffrn_measurement_device_type 'MM007-HF CCD(Saturn 724+)'
_diffrn_measurement_method '\w scans at fixed \c = 45\%'
_diffrn_orient_matrix_type d*Trek
_diffrn_orient_matrix_UB_11 -0.0481
_diffrn_orient_matrix_UB_12 0.0387
_diffrn_orient_matrix_UB_13 0.0525
_diffrn_orient_matrix_UB_21 0.0465
_diffrn_orient_matrix_UB_22 0.0660
_diffrn_orient_matrix_UB_23 -0.0061
_diffrn_orient_matrix_UB_31 -0.0312
_diffrn_orient_matrix_UB_32 0.0181
_diffrn_orient_matrix_UB_33 -0.0419
_diffrn_radiation_detector CCD
_diffrn_radiation_monochromator Confocal
_diffrn_radiation_type MoK\a
_diffrn_radiation_wavelength 0.71073
_diffrn_reflns_av_R_equivalents 0.0733
_diffrn_reflns_av_unetI/netI 0.0479
_diffrn_reflns_Laue_measured_fraction_full 1.000
_diffrn_reflns_Laue_measured_fraction_max 0.999
_diffrn_reflns_limit_h_max 16
_diffrn_reflns_limit_h_min -16
_diffrn_reflns_limit_k_max 16
_diffrn_reflns_limit_k_min -16
_diffrn_reflns_limit_l_max 23
_diffrn_reflns_limit_l_min -23
_diffrn_reflns_number 31763
_diffrn_reflns_point_group_measured_fraction_full 1.000
_diffrn_reflns_point_group_measured_fraction_max 0.998
_diffrn_reflns_theta_full 26.000
_diffrn_reflns_theta_max 27.471
_diffrn_reflns_theta_min 1.649
_diffrn_source 'Rotating Anode'
_diffrn_source_current 24.0000
_diffrn_source_power 1.2000
_diffrn_source_voltage 50.0000
_exptl_absorpt_coefficient_mu 2.980
_exptl_absorpt_correction_T_max 1.0000
_exptl_absorpt_correction_T_min 0.6305
_exptl_absorpt_correction_type multi-scan
_exptl_absorpt_process_details 'CrystalClear (Rigaku Inc., 2007)'
_exptl_crystal_colour yellow
_exptl_crystal_colour_primary yellow
_exptl_crystal_density_diffrn 1.541
_exptl_crystal_description plate
_exptl_crystal_F_000 1296
_exptl_crystal_size_max 0.31
_exptl_crystal_size_mid 0.11
_exptl_crystal_size_min 0.04
_refine_diff_density_max 0.794
_refine_diff_density_min -0.450
_refine_diff_density_rms 0.082
_refine_ls_abs_structure_details
;
 Flack x determined using 2063 quotients [(I+)-(I-)]/[(I+)+(I-)]
 (Parsons, Flack and Wagner, Acta Cryst. B69 (2013) 249-259).
;
_refine_ls_abs_structure_Flack 0.008(7)
_refine_ls_extinction_method none
_refine_ls_goodness_of_fit_ref 1.100
_refine_ls_hydrogen_treatment constr
_refine_ls_matrix_type full
_refine_ls_number_parameters 348
_refine_ls_number_reflns 6298
_refine_ls_number_restraints 1
_refine_ls_restrained_S_all 1.100
_refine_ls_R_factor_all 0.0707
_refine_ls_R_factor_gt 0.0645
_refine_ls_shift/su_max 0.000
_refine_ls_shift/su_mean 0.000
_refine_ls_structure_factor_coef Fsqd
_refine_ls_weighting_details 'w=1/[\s^2^(Fo^2^)+(0.0592P)^2^+4.3962P] where P=(Fo^2^+2Fc^2^)/3'
_refine_ls_weighting_scheme calc
_refine_ls_wR_factor_gt 0.1466
_refine_ls_wR_factor_ref 0.1510
_reflns_Friedel_coverage 0.938
_reflns_Friedel_fraction_full 1.000
_reflns_Friedel_fraction_max 0.998
_reflns_number_gt 5766
_reflns_number_total 6298
_reflns_threshold_expression 'I > 2\s(I)'
_cod_data_source_file c6cc04674f2.cif
_cod_data_source_block mx4330
_cod_original_cell_volume 2755.1(13)
_cod_database_code 7124802
_shelx_space_group_comment
;
The symmetry employed for this shelxl refinement is uniquely defined
by the following loop, which should always be used as a source of
symmetry information in preference to the above space-group names.
They are only intended as comments.
;
_diffrn_number_total 3268
_olex2_refinement_description
;
1. Fixed Uiso
 At 1.2 times of:
  All C(H) groups, All C(H,H) groups
 At 1.5 times of:
  All C(H,H,H) groups
2.a Secondary CH2 refined with riding coordinates:
 C2(H2A,H2B), C3(H3A,H3B), C7(H7A,H7B), C8(H8A,H8B), C25(H25A,H25B), C26(H26A,
 H26B)
2.b Aromatic/amide H refined with riding coordinates:
 C10(H10), C23(H23)
2.c Idealised Me refined as rotating group:
 C1(H1A,H1B,H1C), C16(H16A,H16B,H16C), C17(H17A,H17B,H17C), C30(H30A,H30B,
 H30C), C31(H31A,H31B,H31C)
;
_shelx_shelxl_version_number 2014/7
_olex2_submission_special_instructions 'No special instructions were received'

loop_
_space_group_symop_operation_xyz
'x, y, z'
'-x, -y, z+1/2'
'-y, x, z+1/4'
'y, -x, z+3/4'

loop_
_atom_site_label
_atom_site_type_symbol
_atom_site_fract_x
_atom_site_fract_y
_atom_site_fract_z
_atom_site_U_iso_or_equiv
_atom_site_adp_type
_atom_site_occupancy
_atom_site_site_symmetry_order
_atom_site_calc_flag
_atom_site_refinement_flags_posn
Br1 Br 0.51660(10) 0.42865(9) 0.64298(7) 0.0689(4) Uani 1 1 d .
Br2 Br 0.65154(7) 1.09191(8) 0.80663(5) 0.0527(3) Uani 1 1 d .
O1 O 0.0267(7) 0.8806(7) 0.3752(5) 0.080(3) Uani 1 1 d .
O2 O 0.1993(7) 1.2053(6) 0.3938(4) 0.072(2) Uani 1 1 d .
O3 O 0.6369(5) 0.6290(6) 0.5851(4) 0.0510(16) Uani 1 1 d .
O4 O 0.4821(5) 0.9137(5) 0.8069(3) 0.0438(13) Uani 1 1 d .
N1 N 0.0967(8) 1.0542(7) 0.3735(5) 0.067(3) Uani 1 1 d .
C1 C 0.0227(11) 1.1931(12) 0.1878(8) 0.088(4) Uani 1 1 d .
H1A H 0.0577 1.1979 0.1405 0.132 Uiso 1 1 calc GR
H1B H 0.0090 1.2647 0.2063 0.132 Uiso 1 1 calc GR
H1C H -0.0447 1.1549 0.1826 0.132 Uiso 1 1 calc GR
C2 C 0.0958(10) 1.1323(11) 0.2418(6) 0.071(3) Uani 1 1 d .
H2A H 0.1589 1.1760 0.2533 0.085 Uiso 1 1 calc R
H2B H 0.1204 1.0652 0.2195 0.085 Uiso 1 1 calc R
C3 C 0.0303(11) 1.1070(11) 0.3152(7) 0.077(3) Uani 1 1 d .
H3A H 0.0012 1.1742 0.3347 0.093 Uiso 1 1 calc R
H3B H -0.0303 1.0602 0.3032 0.093 Uiso 1 1 calc R
C4 C 0.0920(9) 0.9463(9) 0.3968(5) 0.059(3) Uani 1 1 d .
C5 C 0.1820(7) 0.9315(7) 0.4508(4) 0.0391(18) Uani 1 1 d .
C6 C 0.2210(6) 0.8411(7) 0.4858(4) 0.0377(17) Uani 1 1 d .
C7 C 0.1688(8) 0.7316(7) 0.4827(5) 0.050(2) Uani 1 1 d .
H7A H 0.2021 0.6883 0.4441 0.060 Uiso 1 1 calc R
H7B H 0.0923 0.7390 0.4715 0.060 Uiso 1 1 calc R
C8 C 0.1833(7) 0.6758(7) 0.5581(5) 0.0457(19) Uani 1 1 d .
H8A H 0.1496 0.7187 0.5967 0.055 Uiso 1 1 calc R
H8B H 0.1492 0.6050 0.5575 0.055 Uiso 1 1 calc R
C9 C 0.3009(6) 0.6644(7) 0.5729(4) 0.0373(17) Uani 1 1 d .
C10 C 0.3459(7) 0.5693(7) 0.5988(5) 0.0432(19) Uani 1 1 d .
H10 H 0.3014 0.5113 0.6112 0.052 Uiso 1 1 calc R
C11 C 0.4567(7) 0.5601(7) 0.6062(5) 0.0420(18) Uani 1 1 d .
C12 C 0.5251(6) 0.6434(7) 0.5841(4) 0.0388(17) Uani 1 1 d .
C13 C 0.4836(6) 0.7413(6) 0.5573(5) 0.0365(15) Uani 1 1 d .
C14 C 0.3695(6) 0.7537(6) 0.5561(4) 0.0322(14) Uani 1 1 d .
C15 C 0.3146(6) 0.8552(6) 0.5311(4) 0.0305(14) Uani 1 1 d .
C16 C 0.6873(9) 0.6711(12) 0.6500(7) 0.081(4) Uani 1 1 d .
H16A H 0.7642 0.6613 0.6466 0.121 Uiso 1 1 calc GR
H16B H 0.6603 0.6335 0.6927 0.121 Uiso 1 1 calc GR
H16C H 0.6711 0.7469 0.6544 0.121 Uiso 1 1 calc GR
C17 C 0.5612(7) 0.8232(7) 0.5259(5) 0.0441(19) Uani 1 1 d .
H17A H 0.5913 0.8657 0.5653 0.066 Uiso 1 1 calc GR
H17B H 0.5235 0.8697 0.4921 0.066 Uiso 1 1 calc GR
H17C H 0.6185 0.7864 0.5002 0.066 Uiso 1 1 calc GR
C18 C 0.3509(6) 0.9605(6) 0.5497(4) 0.0303(14) Uani 1 1 d .
C19 C 0.4239(6) 0.9844(6) 0.6131(4) 0.0294(14) Uani 1 1 d .
C20 C 0.4161(6) 0.9326(6) 0.6817(4) 0.0311(15) Uani 1 1 d .
C21 C 0.4890(6) 0.9635(6) 0.7382(4) 0.0353(16) Uani 1 1 d .
C22 C 0.5621(7) 1.0468(7) 0.7268(5) 0.0410(18) Uani 1 1 d .
C23 C 0.5641(6) 1.1029(7) 0.6616(5) 0.0410(18) Uani 1 1 d .
H23 H 0.6106 1.1616 0.6558 0.049 Uiso 1 1 calc R
C24 C 0.4961(6) 1.0716(6) 0.6037(5) 0.0381(17) Uani 1 1 d .
C25 C 0.4900(8) 1.1377(7) 0.5336(5) 0.047(2) Uani 1 1 d .
H25A H 0.5227 1.0984 0.4929 0.056 Uiso 1 1 calc R
H25B H 0.5281 1.2057 0.5398 0.056 Uiso 1 1 calc R
C26 C 0.3696(8) 1.1585(6) 0.5178(4) 0.0411(18) Uani 1 1 d .
H26A H 0.3372 1.1980 0.5586 0.049 Uiso 1 1 calc R
H26B H 0.3619 1.2018 0.4732 0.049 Uiso 1 1 calc R
C27 C 0.3132(7) 1.0511(6) 0.5079(4) 0.0388(18) Uani 1 1 d .
C28 C 0.2319(8) 1.0339(7) 0.4592(4) 0.043(2) Uani 1 1 d .
C29 C 0.1778(9) 1.1115(8) 0.4071(5) 0.054(2) Uani 1 1 d .
C30 C 0.3272(6) 0.8550(7) 0.7041(4) 0.0382(17) Uani 1 1 d .
H30A H 0.2689 0.8592 0.6691 0.057 Uiso 1 1 calc GR
H30B H 0.3010 0.8740 0.7524 0.057 Uiso 1 1 calc GR
H30C H 0.3553 0.7826 0.7051 0.057 Uiso 1 1 calc GR
C31 C 0.5511(8) 0.8211(8) 0.8124(6) 0.054(2) Uani 1 1 d .
H31A H 0.5306 0.7688 0.7757 0.081 Uiso 1 1 calc GR
H31B H 0.5440 0.7897 0.8607 0.081 Uiso 1 1 calc GR
H31C H 0.6249 0.8427 0.8045 0.081 Uiso 1 1 calc GR

loop_
_atom_site_aniso_label
_atom_site_aniso_U_11
_atom_site_aniso_U_22
_atom_site_aniso_U_33
_atom_site_aniso_U_23
_atom_site_aniso_U_13
_atom_site_aniso_U_12
Br1 0.0833(8) 0.0492(6) 0.0742(7) 0.0127(5) 0.0013(6) 0.0192(5)
Br2 0.0445(5) 0.0518(5) 0.0619(5) -0.0078(4) -0.0181(4) -0.0064(4)
O1 0.079(5) 0.082(5) 0.078(6) -0.036(5) -0.042(4) 0.023(4)
O2 0.116(6) 0.056(4) 0.044(4) -0.004(3) -0.008(4) 0.039(4)
O3 0.038(3) 0.058(4) 0.057(4) -0.005(3) -0.004(3) 0.013(3)
O4 0.052(3) 0.049(3) 0.030(3) 0.001(3) -0.010(3) -0.004(3)
N1 0.088(6) 0.058(5) 0.054(5) -0.020(4) -0.034(5) 0.040(5)
C1 0.073(8) 0.102(10) 0.088(10) 0.034(8) -0.032(7) -0.017(7)
C2 0.072(7) 0.089(9) 0.052(6) 0.004(6) -0.017(5) 0.012(6)
C3 0.085(8) 0.079(8) 0.068(7) -0.001(6) -0.026(7) 0.027(6)
C4 0.072(7) 0.065(6) 0.040(5) -0.018(5) -0.019(5) 0.025(5)
C5 0.042(4) 0.049(5) 0.026(4) -0.010(3) -0.008(3) 0.011(4)
C6 0.035(4) 0.051(5) 0.027(3) -0.012(3) 0.001(3) 0.006(3)
C7 0.043(5) 0.052(5) 0.054(5) -0.015(4) -0.014(4) 0.002(4)
C8 0.040(4) 0.046(4) 0.051(5) -0.005(4) 0.003(4) -0.010(4)
C9 0.039(4) 0.041(4) 0.032(4) -0.011(3) 0.004(3) -0.004(3)
C10 0.051(5) 0.035(4) 0.044(5) -0.001(3) 0.007(4) -0.008(4)
C11 0.047(5) 0.038(4) 0.041(4) -0.002(3) 0.002(4) 0.003(4)
C12 0.033(4) 0.044(4) 0.039(4) -0.003(3) 0.002(3) 0.011(3)
C13 0.034(4) 0.041(4) 0.035(4) -0.006(3) 0.000(3) -0.003(3)
C14 0.033(3) 0.034(3) 0.030(3) -0.007(3) 0.001(3) 0.000(3)
C15 0.028(3) 0.038(4) 0.026(3) -0.004(3) 0.004(3) 0.004(3)
C16 0.055(6) 0.118(10) 0.070(8) -0.026(7) -0.028(6) 0.007(7)
C17 0.043(5) 0.043(4) 0.047(5) -0.006(4) 0.015(4) -0.003(4)
C18 0.033(3) 0.036(3) 0.022(3) -0.007(3) 0.003(3) 0.000(3)
C19 0.031(3) 0.033(4) 0.024(3) 0.000(3) 0.006(3) 0.002(3)
C20 0.026(3) 0.034(4) 0.033(4) -0.002(3) 0.002(3) -0.001(3)
C21 0.036(4) 0.042(4) 0.028(4) 0.003(3) 0.000(3) 0.002(3)
C22 0.037(4) 0.039(4) 0.047(5) -0.001(4) -0.001(3) -0.003(3)
C23 0.036(4) 0.038(4) 0.049(5) -0.002(3) 0.008(3) -0.011(3)
C24 0.039(4) 0.034(4) 0.041(4) 0.000(3) 0.009(3) -0.001(3)
C25 0.062(6) 0.041(4) 0.037(4) 0.004(3) 0.010(4) -0.010(4)
C26 0.062(5) 0.036(4) 0.025(4) -0.003(3) 0.005(3) 0.002(4)
C27 0.058(5) 0.037(4) 0.021(3) -0.003(3) 0.003(3) 0.013(4)
C28 0.062(5) 0.046(5) 0.022(3) -0.007(3) -0.004(3) 0.016(4)
C29 0.081(7) 0.054(5) 0.028(4) -0.013(4) -0.009(4) 0.027(5)
C30 0.042(4) 0.048(5) 0.025(3) -0.001(3) -0.001(3) -0.012(4)
C31 0.053(5) 0.052(5) 0.058(6) 0.015(5) -0.013(5) -0.001(4)

loop_
_atom_type_symbol
_atom_type_description
_atom_type_scat_dispersion_real
_atom_type_scat_dispersion_imag
_atom_type_scat_source
C C 0.0033 0.0016 'International Tables Vol C Tables 4.2.6.8 and 6.1.1.4'
H H 0.0000 0.0000 'International Tables Vol C Tables 4.2.6.8 and 6.1.1.4'
Br Br -0.2901 2.4595 'International Tables Vol C Tables 4.2.6.8 and 6.1.1.4'
N N 0.0061 0.0033 'International Tables Vol C Tables 4.2.6.8 and 6.1.1.4'
O O 0.0106 0.0060 'International Tables Vol C Tables 4.2.6.8 and 6.1.1.4'

loop_
_geom_angle_atom_site_label_1
_geom_angle_atom_site_label_2
_geom_angle_atom_site_label_3
_geom_angle
C12 O3 C16 113.4(8)
C21 O4 C31 112.4(7)
C4 N1 C3 127.5(10)
C29 N1 C3 119.4(10)
C29 N1 C4 112.9(8)
H1A C1 H1B 109.5
H1A C1 H1C 109.5
H1B C1 H1C 109.5
C2 C1 H1A 109.5
C2 C1 H1B 109.5
C2 C1 H1C 109.5
C1 C2 H2A 109.8
C1 C2 H2B 109.8
C1 C2 C3 109.3(10)
H2A C2 H2B 108.3
C3 C2 H2A 109.8
C3 C2 H2B 109.8
N1 C3 C2 113.5(10)
N1 C3 H3A 108.9
N1 C3 H3B 108.9
C2 C3 H3A 108.9
C2 C3 H3B 108.9
H3A C3 H3B 107.7
O1 C4 N1 124.8(9)
O1 C4 C5 128.8(10)
N1 C4 C5 106.4(9)
C6 C5 C4 131.6(8)
C6 C5 C28 121.8(7)
C28 C5 C4 106.6(8)
C5 C6 C7 124.6(7)
C5 C6 C15 116.7(7)
C15 C6 C7 118.6(7)
C6 C7 H7A 109.9
C6 C7 H7B 109.9
C6 C7 C8 108.7(7)
H7A C7 H7B 108.3
C8 C7 H7A 109.9
C8 C7 H7B 109.9
C7 C8 H8A 110.0
C7 C8 H8B 110.0
H8A C8 H8B 108.4
C9 C8 C7 108.4(7)
C9 C8 H8A 110.0
C9 C8 H8B 110.0
C10 C9 C8 122.4(8)
C10 C9 C14 119.4(7)
C14 C9 C8 118.1(7)
C9 C10 H10 120.0
C11 C10 C9 120.1(8)
C11 C10 H10 120.0
C10 C11 Br1 119.3(6)
C10 C11 C12 121.0(8)
C12 C11 Br1 119.6(6)
O3 C12 C13 118.6(8)
C11 C12 O3 120.3(7)
C11 C12 C13 121.0(7)
C12 C13 C14 117.5(7)
C12 C13 C17 118.5(7)
C14 C13 C17 123.7(7)
C9 C14 C15 116.3(7)
C13 C14 C9 120.4(7)
C13 C14 C15 123.1(7)
C6 C15 C14 116.1(7)
C18 C15 C6 120.3(7)
C18 C15 C14 123.7(6)
O3 C16 H16A 109.5
O3 C16 H16B 109.5
O3 C16 H16C 109.5
H16A C16 H16B 109.5
H16A C16 H16C 109.5
H16B C16 H16C 109.5
C13 C17 H17A 109.5
C13 C17 H17B 109.5
C13 C17 H17C 109.5
H17A C17 H17B 109.5
H17A C17 H17C 109.5
H17B C17 H17C 109.5
C15 C18 C19 123.9(7)
C15 C18 C27 119.4(7)
C27 C18 C19 116.7(7)
C20 C19 C18 123.4(7)
C20 C19 C24 120.0(7)
C24 C19 C18 116.3(7)
C19 C20 C21 118.3(7)
C19 C20 C30 125.3(7)
C21 C20 C30 116.1(7)
O4 C21 C20 119.2(7)
C22 C21 O4 120.1(7)
C22 C21 C20 120.6(7)
C21 C22 Br2 119.0(6)
C23 C22 Br2 119.7(6)
C23 C22 C21 121.1(8)
C22 C23 H23 120.2
C22 C23 C24 119.6(7)
C24 C23 H23 120.2
C19 C24 C25 118.8(8)
C23 C24 C19 120.2(7)
C23 C24 C25 120.6(7)
C24 C25 H25A 110.3
C24 C25 H25B 110.3
C24 C25 C26 107.2(7)
H25A C25 H25B 108.5
C26 C25 H25A 110.3
C26 C25 H25B 110.3
C25 C26 H26A 109.9
C25 C26 H26B 109.9
H26A C26 H26B 108.3
C27 C26 C25 108.7(7)
C27 C26 H26A 109.9
C27 C26 H26B 109.9
C18 C27 C26 118.5(7)
C28 C27 C18 117.6(8)
C28 C27 C26 123.8(8)
C5 C28 C29 108.0(8)
C27 C28 C5 122.2(8)
C27 C28 C29 129.8(9)
O2 C29 N1 124.5(9)
O2 C29 C28 129.5(10)
N1 C29 C28 105.9(9)
C20 C30 H30A 109.5
C20 C30 H30B 109.5
C20 C30 H30C 109.5
H30A C30 H30B 109.5
H30A C30 H30C 109.5
H30B C30 H30C 109.5
O4 C31 H31A 109.5
O4 C31 H31B 109.5
O4 C31 H31C 109.5
H31A C31 H31B 109.5
H31A C31 H31C 109.5
H31B C31 H31C 109.5

loop_
_geom_bond_atom_site_label_1
_geom_bond_atom_site_label_2
_geom_bond_distance
Br1 C11 1.904(8)
Br2 C22 1.900(9)
O1 C4 1.208(13)
O2 C29 1.211(13)
O3 C12 1.391(10)
O3 C16 1.426(13)
O4 C21 1.387(10)
O4 C31 1.429(11)
N1 C3 1.485(13)
N1 C4 1.398(14)
N1 C29 1.368(14)
C1 H1A 0.9600
C1 H1B 0.9600
C1 H1C 0.9600
C1 C2 1.527(15)
C2 H2A 0.9700
C2 H2B 0.9700
C2 C3 1.585(18)
C3 H3A 0.9700
C3 H3B 0.9700
C4 C5 1.491(12)
C5 C6 1.370(12)
C5 C28 1.415(13)
C6 C7 1.499(12)
C6 C15 1.427(10)
C7 H7A 0.9700
C7 H7B 0.9700
C7 C8 1.538(14)
C8 H8A 0.9700
C8 H8B 0.9700
C8 C9 1.482(12)
C9 C10 1.381(12)
C9 C14 1.423(10)
C10 H10 0.9300
C10 C11 1.379(13)
C11 C12 1.389(12)
C12 C13 1.400(11)
C13 C14 1.417(10)
C13 C17 1.504(11)
C14 C15 1.495(10)
C15 C18 1.416(10)
C16 H16A 0.9600
C16 H16B 0.9600
C16 H16C 0.9600
C17 H17A 0.9600
C17 H17B 0.9600
C17 H17C 0.9600
C18 C19 1.487(10)
C18 C27 1.428(10)
C19 C20 1.398(10)
C19 C24 1.408(11)
C20 C21 1.414(11)
C20 C30 1.512(10)
C21 C22 1.384(11)
C22 C23 1.368(12)
C23 H23 0.9300
C23 C24 1.396(12)
C24 C25 1.509(12)
C25 H25A 0.9700
C25 H25B 0.9700
C25 C26 1.536(14)
C26 H26A 0.9700
C26 H26B 0.9700
C26 C27 1.509(12)
C27 C28 1.352(12)
C28 C29 1.500(12)
C30 H30A 0.9600
C30 H30B 0.9600
C30 H30C 0.9600
C31 H31A 0.9600
C31 H31B 0.9600
C31 H31C 0.9600

loop_
_geom_torsion_atom_site_label_1
_geom_torsion_atom_site_label_2
_geom_torsion_atom_site_label_3
_geom_torsion_atom_site_label_4
_geom_torsion
Br1 C11 C12 O3 3.4(11)
Br1 C11 C12 C13 -179.5(6)
Br2 C22 C23 C24 -178.1(6)
O1 C4 C5 C6 5.8(18)
O1 C4 C5 C28 -177.8(11)
O3 C12 C13 C14 179.3(7)
O3 C12 C13 C17 4.3(11)
O4 C21 C22 Br2 -0.4(10)
O4 C21 C22 C23 -174.6(8)
N1 C4 C5 C6 -173.5(9)
N1 C4 C5 C28 2.9(10)
C1 C2 C3 N1 -176.2(11)
C3 N1 C4 O1 -4.9(19)
C3 N1 C4 C5 174.5(10)
C3 N1 C29 O2 1.6(16)
C3 N1 C29 C28 -177.0(9)
C4 N1 C3 C2 -107.5(14)
C4 N1 C29 O2 177.6(10)
C4 N1 C29 C28 -0.9(11)
C4 C5 C6 C7 -7.5(15)
C4 C5 C6 C15 175.8(9)
C4 C5 C28 C27 175.9(8)
C4 C5 C28 C29 -3.4(9)
C5 C6 C7 C8 -144.3(8)
C5 C6 C15 C14 -167.8(7)
C5 C6 C15 C18 12.0(10)
C5 C28 C29 O2 -175.7(10)
C5 C28 C29 N1 2.8(10)
C6 C5 C28 C27 -7.2(13)
C6 C5 C28 C29 173.4(8)
C6 C7 C8 C9 -60.4(9)
C6 C15 C18 C19 160.5(7)
C6 C15 C18 C27 -17.0(10)
C7 C6 C15 C14 15.3(10)
C7 C6 C15 C18 -164.9(7)
C7 C8 C9 C10 -134.2(8)
C7 C8 C9 C14 42.6(10)
C8 C9 C10 C11 175.0(8)
C8 C9 C14 C13 -169.4(8)
C8 C9 C14 C15 5.3(10)
C9 C10 C11 Br1 179.3(6)
C9 C10 C11 C12 -3.6(13)
C9 C14 C15 C6 -36.3(9)
C9 C14 C15 C18 144.0(7)
C10 C9 C14 C13 7.5(11)
C10 C9 C14 C15 -177.8(7)
C10 C11 C12 O3 -173.7(8)
C10 C11 C12 C13 3.4(13)
C11 C12 C13 C14 2.2(12)
C11 C12 C13 C17 -172.9(8)
C12 C13 C14 C9 -7.6(11)
C12 C13 C14 C15 178.1(7)
C13 C14 C15 C6 138.2(8)
C13 C14 C15 C18 -41.5(11)
C14 C9 C10 C11 -1.8(12)
C14 C15 C18 C19 -19.8(11)
C14 C15 C18 C27 162.8(7)
C15 C6 C7 C8 32.4(10)
C15 C18 C19 C20 -39.2(10)
C15 C18 C19 C24 147.4(7)
C15 C18 C27 C26 -167.5(7)
C15 C18 C27 C28 9.6(11)
C16 O3 C12 C11 -97.2(11)
C16 O3 C12 C13 85.7(11)
C17 C13 C14 C9 167.2(7)
C17 C13 C14 C15 -7.1(12)
C18 C19 C20 C21 -179.0(7)
C18 C19 C20 C30 -6.7(11)
C18 C19 C24 C23 177.1(7)
C18 C19 C24 C25 3.6(10)
C18 C27 C28 C5 2.3(12)
C18 C27 C28 C29 -178.5(8)
C19 C18 C27 C26 14.9(10)
C19 C18 C27 C28 -168.1(7)
C19 C20 C21 O4 179.6(7)
C19 C20 C21 C22 3.4(11)
C19 C24 C25 C26 43.7(9)
C20 C19 C24 C23 3.4(11)
C20 C19 C24 C25 -170.0(7)
C20 C21 C22 Br2 175.7(6)
C20 C21 C22 C23 1.6(12)
C21 C22 C23 C24 -4.0(13)
C22 C23 C24 C19 1.5(12)
C22 C23 C24 C25 174.9(8)
C23 C24 C25 C26 -129.7(8)
C24 C19 C20 C21 -5.8(10)
C24 C19 C20 C30 166.5(7)
C24 C25 C26 C27 -60.3(8)
C25 C26 C27 C18 33.0(9)
C25 C26 C27 C28 -143.8(8)
C26 C27 C28 C5 179.1(8)
C26 C27 C28 C29 -1.6(14)
C27 C18 C19 C20 138.4(7)
C27 C18 C19 C24 -35.0(9)
C27 C28 C29 O2 5.0(17)
C27 C28 C29 N1 -176.5(9)
C28 C5 C6 C7 176.5(8)
C28 C5 C6 C15 -0.1(12)
C29 N1 C3 C2 67.9(14)
C29 N1 C4 O1 179.5(10)
C29 N1 C4 C5 -1.2(12)
C30 C20 C21 O4 6.6(10)
C30 C20 C21 C22 -169.6(7)
C31 O4 C21 C20 92.0(9)
C31 O4 C21 C22 -91.8(9)
